data_7153820
loop_
_publ_author_name
'El-Deeb, Ibrahim M'
'Rose, Faith J.'
'Healy, Peter C.'
'von Itzstein, Mark'

_publ_section_title
;
 A versatile synthesis of &quot;tafuramycin A&quot;: a potent anticancer
 and parasite attenuating agent.
;
_journal_issue 24
_journal_name_full 'Organic &amp; biomolecular chemistry'
_journal_page_first 4260
_journal_page_last 4264
_journal_paper_doi 10.1039/c4ob00842a
_journal_volume 12
_journal_year 2014
_chemical_compound_source 'see text'
_chemical_formula_moiety 'C30 H28 N2 O6'
_chemical_formula_sum 'C30 H28 N2 O6'
_chemical_formula_weight 512.54
_chemical_name_systematic
;
4-(Benzyloxy)-8-(methyl)-6-[(5,6,7-trimethoxy-1H-indol-2-yl)carbonyl]-
7,8-dihydrofuro[2,3-e]indol 
;
_space_group_IT_number 14
_symmetry_cell_setting monoclinic
_symmetry_Int_Tables_number 14
_symmetry_space_group_name_Hall '-P 2ybc'
_symmetry_space_group_name_H-M 'P 1 21/c 1'
_atom_sites_solution_hydrogens geom
_atom_sites_solution_primary direct
_atom_sites_solution_secondary difmap
_cell_angle_alpha 90
_cell_angle_beta 105.329(15)
_cell_angle_gamma 90
_cell_formula_units_Z 4
_cell_length_a 19.347(3)
_cell_length_b 10.2965(8)
_cell_length_c 12.7704(19)
_cell_measurement_reflns_used 577
_cell_measurement_temperature 200
_cell_measurement_theta_max 29.3570
_cell_measurement_theta_min 3.1914
_cell_volume 2453.4(6)
_computing_cell_refinement 'CrysAlis PRO (Agilent, 2012)'
_computing_data_reduction 'CrysAlis PRO'
_computing_molecular_graphics 'ORTEP-3 for Windows (Farrugia, 1997)'
_computing_publication_material 'PLATON (Spek, 2009)'
_computing_structure_refinement 'TeXSan (Molecular Structure Corporation, 2001), SHELXL-97 (Sheldrick, 2008)'
_computing_structure_solution 'TeXsan (Molecular Structure Corporation, 2001), SIR-97 (Altomare et al., 1999)'
_diffrn_ambient_temperature 200
_diffrn_detector_area_resol_mean 16.0774
_diffrn_measured_fraction_theta_full 0.995
_diffrn_measured_fraction_theta_max 0.995
_diffrn_measurement_device_type 'Oxford-Diffraction GEMINI S Ultra'
_diffrn_measurement_method '\w and \f'
_diffrn_radiation_monochromator graphite
_diffrn_radiation_probe x-ray
_diffrn_radiation_source 'Enhance (Mo) X-ray Source'
_diffrn_radiation_type MoK\a
_diffrn_radiation_wavelength 0.71070
_diffrn_reflns_av_R_equivalents 0.1494
_diffrn_reflns_av_sigmaI/netI 0.2832
_diffrn_reflns_limit_h_max 23
_diffrn_reflns_limit_h_min -21
_diffrn_reflns_limit_k_max 12
_diffrn_reflns_limit_k_min -11
_diffrn_reflns_limit_l_max 8
_diffrn_reflns_limit_l_min -15
_diffrn_reflns_number 7634
_diffrn_reflns_reduction_process ' ?'
_diffrn_reflns_theta_full 24.99
_diffrn_reflns_theta_max 24.99
_diffrn_reflns_theta_min 3.20
_diffrn_standards_decay_% 0
_diffrn_standards_number 0
_exptl_absorpt_coefficient_mu 0.097
_exptl_absorpt_correction_T_max 0.993
_exptl_absorpt_correction_T_min 0.987
_exptl_absorpt_correction_type multi-scan
_exptl_absorpt_process_details
;
CrysAlis PRO (Agilent, 2012),
;
_exptl_crystal_colour colourless
_exptl_crystal_density_diffrn 1.388
_exptl_crystal_density_method 'not measured'
_exptl_crystal_description plate
_exptl_crystal_F_000 1080
_exptl_crystal_size_max 0.140
_exptl_crystal_size_mid 0.120
_exptl_crystal_size_min 0.070
_refine_diff_density_max 0.511
_refine_diff_density_min -0.255
_refine_diff_density_rms 0.066
_refine_ls_extinction_method none
_refine_ls_goodness_of_fit_ref 0.957
_refine_ls_hydrogen_treatment constr
_refine_ls_matrix_type full
_refine_ls_number_parameters 343
_refine_ls_number_reflns 4292
_refine_ls_number_restraints 0
_refine_ls_restrained_S_all 0.957
_refine_ls_R_factor_all 0.2870
_refine_ls_R_factor_gt 0.0922
_refine_ls_shift/su_max 0.000
_refine_ls_shift/su_mean 0.000
_refine_ls_structure_factor_coef Fsqd
_refine_ls_weighting_details 'calc w=1/[\s^2^(Fo^2^)+(0.0534P)^2^]         where P=(Fo^2^+2Fc^2^)/3'
_refine_ls_weighting_scheme calc
_refine_ls_wR_factor_gt 0.1759
_refine_ls_wR_factor_ref 0.2699
_reflns_number_gt 1312
_reflns_number_total 4292
_reflns_threshold_expression I>2\s(I)
_cod_data_source_file c4ob00842a2.cif
_cod_data_source_block I_15
_cod_depositor_comments
;
The following automatic conversions were performed:

'_symmetry_cell_setting' value 'Monoclinic' changed to 'monoclinic'
according to
/usr/data/users/saulius/crontab/automatic-downloads/rss-feeds/RSC/lib/dictionaries/cif_core.dic
dictionary named 'cif_core.dic' version 2.4.2 from 2011-04-26.

Automatic conversion script
Id: cif_fix_values 2281 2013-09-26 08:29:07Z andrius 

 Adding full bibliography for 7153820.cif.
;
_cod_original_sg_symbol_H-M 'P 21/c'
_cod_database_code 7153820

loop_
_symmetry_equiv_pos_site_id
_symmetry_equiv_pos_as_xyz
1 x,y,z
2 -x,1/2+y,1/2-z
3 -x,-y,-z
4 x,1/2-y,1/2+z

loop_
_atom_site_aniso_label
_atom_site_aniso_U_11
_atom_site_aniso_U_22
_atom_site_aniso_U_33
_atom_site_aniso_U_23
_atom_site_aniso_U_13
_atom_site_aniso_U_12
O1 0.071(4) 0.035(3) 0.067(4) -0.011(3) 0.027(4) 0.002(3)
O2 0.053(4) 0.045(3) 0.053(4) -0.001(3) 0.027(3) -0.006(3)
O3 0.058(4) 0.024(3) 0.063(4) -0.006(3) 0.017(3) -0.010(2)
O4 0.072(4) 0.015(3) 0.092(5) -0.003(3) 0.040(4) -0.009(3)
O5 0.071(4) 0.033(3) 0.074(4) 0.009(3) 0.043(4) -0.010(3)
O6 0.056(4) 0.016(3) 0.081(5) -0.006(3) 0.030(3) 0.001(2)
N1 0.053(5) 0.020(3) 0.063(5) 0.001(3) 0.024(4) -0.006(3)
N2 0.054(5) 0.022(3) 0.054(5) -0.005(3) 0.024(4) -0.004(3)
C1 0.039(5) 0.046(5) 0.044(6) 0.003(5) 0.010(5) 0.005(4)
C2 0.032(5) 0.032(4) 0.046(5) 0.000(4) 0.013(4) -0.008(3)
C3 0.054(6) 0.024(4) 0.057(6) -0.001(4) 0.022(5) -0.004(4)
C4 0.059(6) 0.022(4) 0.057(6) 0.001(4) 0.004(5) -0.009(4)
C5 0.053(6) 0.026(4) 0.052(6) -0.004(4) 0.023(5) -0.009(4)
C6 0.048(6) 0.026(4) 0.052(6) -0.002(4) 0.006(5) 0.009(4)
C7 0.052(6) 0.030(4) 0.039(5) 0.004(4) 0.021(5) 0.003(4)
C8 0.055(6) 0.020(4) 0.047(6) 0.007(4) 0.014(5) -0.006(4)
C9 0.048(6) 0.030(4) 0.034(5) -0.003(4) 0.009(4) 0.003(4)
C10 0.060(6) 0.035(5) 0.085(8) -0.011(5) 0.033(5) 0.001(4)
C11 0.073(7) 0.057(6) 0.066(7) -0.007(6) 0.033(6) -0.001(5)
C12 0.082(7) 0.035(5) 0.061(6) -0.004(5) 0.025(6) -0.012(4)
C13 0.073(7) 0.023(4) 0.067(7) -0.020(5) 0.031(5) -0.006(4)
C14 0.144(10) 0.021(5) 0.095(8) -0.020(5) 0.082(8) -0.018(5)
C15 0.061(6) 0.026(4) 0.050(6) 0.007(4) 0.017(5) -0.001(4)
C16 0.061(6) 0.030(5) 0.051(6) 0.000(5) 0.024(5) -0.010(4)
C17 0.055(6) 0.056(6) 0.059(7) 0.008(5) 0.029(5) 0.001(5)
C18 0.045(6) 0.040(5) 0.054(6) 0.017(5) 0.013(5) 0.012(4)
C19 0.041(5) 0.030(4) 0.041(5) 0.010(4) 0.006(4) 0.002(4)
C20 0.056(6) 0.015(4) 0.047(6) 0.003(4) 0.016(5) 0.008(4)
C21 0.049(5) 0.014(4) 0.056(6) 0.004(4) 0.019(5) 0.006(3)
C22 0.044(5) 0.029(4) 0.054(6) 0.004(4) 0.023(5) 0.000(4)
C23 0.180(13) 0.026(5) 0.146(11) 0.007(6) 0.100(10) 0.008(6)
C24 0.052(6) 0.021(4) 0.077(7) 0.006(4) 0.021(5) 0.003(4)
C25 0.049(6) 0.021(4) 0.053(6) -0.012(4) 0.024(5) -0.003(4)
C26 0.074(7) 0.029(5) 0.065(7) -0.002(5) 0.013(6) -0.011(4)
C27 0.087(9) 0.047(6) 0.073(8) 0.017(5) 0.020(7) -0.026(6)
C28 0.118(11) 0.035(6) 0.073(9) -0.017(6) 0.010(8) 0.002(6)
C29 0.058(7) 0.053(6) 0.083(8) -0.019(6) 0.019(6) 0.007(5)
C30 0.068(7) 0.025(4) 0.074(7) 0.000(5) 0.024(6) 0.007(4)

loop_
_atom_site_label
_atom_site_type_symbol
_atom_site_thermal_displace_type
_atom_site_fract_x
_atom_site_fract_y
_atom_site_fract_z
_atom_site_occupancy
_atom_site_U_iso_or_equiv
O1 O Uani 0.9113(3) 0.5702(5) 0.5370(5) 1.000 0.056(2)
O2 O Uani 0.9613(3) 0.8124(5) 0.5555(5) 1.000 0.048(2)
O3 O Uani 0.9017(3) 1.0040(4) 0.6591(5) 1.000 0.048(2)
O4 O Uani 0.7184(3) 1.0281(4) 0.8809(5) 1.000 0.056(2)
O5 O Uani 0.5034(3) 0.7919(5) 1.1403(5) 1.000 0.055(2)
O6 O Uani 0.6044(3) 1.1983(4) 1.1503(5) 1.000 0.049(2)
N1 N Uani 0.7906(3) 0.9138(5) 0.7627(6) 1.000 0.044(3)
N2 N Uani 0.6665(3) 0.8471(5) 0.9264(6) 1.000 0.042(3)
C1 C Uani 0.7074(4) 0.9091(8) 0.8719(7) 1.000 0.043(3)
C2 C Uani 0.7441(4) 0.8389(7) 0.8006(6) 1.000 0.036(3)
C3 C Uani 0.7466(4) 0.7138(6) 0.7635(7) 1.000 0.044(3)
C4 C Uani 0.7963(4) 0.7134(7) 0.6984(7) 1.000 0.048(3)
C5 C Uani 0.8249(4) 0.6185(7) 0.6403(7) 1.000 0.042(3)
C6 C Uani 0.8768(4) 0.6524(7) 0.5921(7) 1.000 0.043(3)
C7 C Uani 0.9054(4) 0.7828(7) 0.5977(6) 1.000 0.039(3)
C8 C Uani 0.8771(4) 0.8774(7) 0.6521(7) 1.000 0.041(3)
C9 C Uani 0.8241(4) 0.8409(7) 0.6998(6) 1.000 0.038(3)
C10 C Uani 0.8906(4) 0.4359(7) 0.5306(8) 1.000 0.057(4)
C11 C Uani 0.9456(5) 0.8149(8) 0.4397(8) 1.000 0.063(4)
C12 C Uani 0.9642(5) 1.0229(7) 0.7489(7) 1.000 0.058(3)
C13 C Uani 0.6460(5) 0.7075(7) 0.9130(7) 1.000 0.052(4)
C14 C Uani 0.5914(6) 0.6877(7) 0.9785(9) 1.000 0.077(5)
C15 C Uani 0.5893(5) 0.8171(7) 1.0318(7) 1.000 0.045(3)
C16 C Uani 0.5511(5) 0.8592(7) 1.1017(7) 1.000 0.046(3)
C17 C Uani 0.4773(4) 0.8800(8) 1.2042(7) 1.000 0.054(4)
C18 C Uani 0.5077(4) 0.9974(7) 1.2067(7) 1.000 0.046(3)
C19 C Uani 0.5565(4) 0.9879(7) 1.1392(6) 1.000 0.038(3)
C20 C Uani 0.6021(4) 1.0754(6) 1.1084(7) 1.000 0.039(3)
C21 C Uani 0.6401(4) 1.0330(6) 1.0385(7) 1.000 0.039(3)
C22 C Uani 0.6332(4) 0.9057(7) 0.9987(7) 1.000 0.040(3)
C23 C Uani 0.5951(7) 0.5735(8) 1.0399(10) 1.000 0.107(6)
C24 C Uani 0.6704(4) 1.2697(6) 1.1629(7) 1.000 0.049(3)
C25 C Uani 0.7312(4) 1.2135(7) 1.2465(7) 1.000 0.039(3)
C26 C Uani 0.7214(5) 1.1526(7) 1.3389(8) 1.000 0.057(4)
C27 C Uani 0.7771(6) 1.1086(8) 1.4209(9) 1.000 0.069(4)
C28 C Uani 0.8451(7) 1.1296(9) 1.4119(9) 1.000 0.078(5)
C29 C Uani 0.8581(5) 1.1858(9) 1.3207(9) 1.000 0.065(4)
C30 C Uani 0.7998(5) 1.2307(7) 1.2376(7) 1.000 0.055(4)
H1 H Uiso 0.79790 0.99530 0.77580 1.000 0.0510
H3 H Uiso 0.72000 0.64160 0.77750 1.000 0.0520
H5 H Uiso 0.80720 0.53170 0.63490 1.000 0.0510
H10A H Uiso 0.88550 0.40870 0.59940 1.000 0.0700
H10B H Uiso 0.84630 0.42600 0.47750 1.000 0.0700
H10C H Uiso 0.92640 0.38520 0.51160 1.000 0.0700
H11A H Uiso 0.89520 0.81750 0.40990 1.000 0.0760
H11B H Uiso 0.96440 0.73890 0.41540 1.000 0.0760
H11C H Uiso 0.96680 0.88950 0.41770 1.000 0.0760
H12A H Uiso 0.99830 0.95730 0.74680 1.000 0.0720
H12B H Uiso 0.98390 1.10570 0.74280 1.000 0.0720
H12C H Uiso 0.95060 1.01710 0.81470 1.000 0.0720
H13A H Uiso 0.68640 0.65340 0.93920 1.000 0.0620
H13B H Uiso 0.62470 0.68820 0.83820 1.000 0.0620
H14A H Uiso 0.54690 0.68360 0.92510 1.000 0.0920
H17 H Uiso 0.44200 0.85860 1.24130 1.000 0.0650
H18 H Uiso 0.49830 1.07150 1.24490 1.000 0.0570
H21 H Uiso 0.67270 1.09040 1.01660 1.000 0.0490
H23A H Uiso 0.64000 0.54170 1.06340 1.000 0.1300
H23B H Uiso 0.56260 0.51010 0.99610 1.000 0.1300
H23C H Uiso 0.57500 0.59260 1.10110 1.000 0.1300
H24A H Uiso 0.68200 1.26910 1.09480 1.000 0.0600
H24B H Uiso 0.66300 1.35640 1.18230 1.000 0.0600
H26 H Uiso 0.67380 1.14040 1.34360 1.000 0.0690
H27 H Uiso 0.76840 1.06550 1.48190 1.000 0.0830
H28 H Uiso 0.88460 1.10500 1.47060 1.000 0.0920
H29 H Uiso 0.90550 1.19380 1.31340 1.000 0.0780
H30 H Uiso 0.80800 1.27330 1.17590 1.000 0.0650

loop_
_atom_type_symbol
_atom_type_description
_atom_type_scat_dispersion_real
_atom_type_scat_dispersion_imag
_atom_type_scat_source
O O 0.0106 0.0060 'International Tables Vol C Tables 4.2.6.8 and 6.1.1.4'
N N 0.0061 0.0033 'International Tables Vol C Tables 4.2.6.8 and 6.1.1.4'
H H 0.0000 0.0000 'International Tables Vol C Tables 4.2.6.8 and 6.1.1.4'
C C 0.0033 0.0016 'International Tables Vol C Tables 4.2.6.8 and 6.1.1.4'

loop_
_geom_angle_atom_site_label_1
_geom_angle_atom_site_label_2
_geom_angle_atom_site_label_3
_geom_angle
_geom_angle_publ_flag
C6 O1 C10 117.0(6) yes
C7 O2 C11 116.0(7) yes
C8 O3 C12 112.4(6) yes
C16 O5 C17 105.5(6) yes
C20 O6 C24 116.7(6) yes
C2 N1 C9 110.7(6) yes
C1 N2 C13 125.0(7) yes
C1 N2 C22 125.1(6) yes
C13 N2 C22 109.8(6) yes
C2 N1 H1 125.00 no
C9 N1 H1 124.00 no
O4 C1 N2 122.0(7) yes
N2 C1 C2 122.0(7) yes
O4 C1 C2 116.1(7) yes
N1 C2 C3 108.6(7) yes
N1 C2 C1 114.2(6) yes
C1 C2 C3 137.2(7) no
C2 C3 C4 107.1(6) no
C3 C4 C5 136.0(7) no
C5 C4 C9 116.3(7) no
C3 C4 C9 107.6(6) no
C4 C5 C6 119.8(7) no
O1 C6 C7 111.4(7) yes
O1 C6 C5 126.2(7) yes
C5 C6 C7 122.4(7) no
O2 C7 C8 119.9(7) yes
O2 C7 C6 121.4(7) yes
C6 C7 C8 118.6(7) no
O3 C8 C9 120.9(7) yes
C7 C8 C9 117.9(7) no
O3 C8 C7 121.2(7) yes
C4 C9 C8 124.9(7) no
N1 C9 C4 106.0(7) yes
N1 C9 C8 129.0(7) yes
N2 C13 C14 105.6(6) yes
C15 C14 C23 119.6(9) no
C13 C14 C15 103.6(7) no
C13 C14 C23 118.5(9) no
C14 C15 C22 110.7(8) no
C14 C15 C16 131.3(8) no
C16 C15 C22 118.0(7) no
O5 C16 C19 110.9(7) yes
O5 C16 C15 127.9(7) yes
C15 C16 C19 121.1(8) no
O5 C17 C18 112.0(7) yes
C17 C18 C19 106.1(7) no
C16 C19 C18 105.5(7) no
C16 C19 C20 120.8(7) no
C18 C19 C20 133.8(7) no
O6 C20 C19 116.5(7) yes
C19 C20 C21 117.9(6) no
O6 C20 C21 125.6(7) yes
C20 C21 C22 121.3(7) no
N2 C22 C21 129.0(7) yes
N2 C22 C15 110.2(6) yes
C15 C22 C21 120.9(8) no
O6 C24 C25 113.1(6) yes
C24 C25 C26 121.8(8) no
C26 C25 C30 118.6(8) no
C24 C25 C30 119.4(7) no
C25 C26 C27 122.8(9) no
C26 C27 C28 117.7(10) no
C27 C28 C29 122.0(11) no
C28 C29 C30 119.0(10) no
C25 C30 C29 119.7(8) no
C2 C3 H3 127.00 no
C4 C3 H3 126.00 no
C4 C5 H5 120.00 no
C6 C5 H5 120.00 no
O1 C10 H10A 109.00 no
O1 C10 H10B 109.00 no
O1 C10 H10C 109.00 no
H10A C10 H10B 110.00 no
H10A C10 H10C 110.00 no
H10B C10 H10C 110.00 no
O2 C11 H11A 109.00 no
O2 C11 H11B 109.00 no
O2 C11 H11C 109.00 no
H11A C11 H11B 110.00 no
H11A C11 H11C 110.00 no
H11B C11 H11C 110.00 no
O3 C12 H12A 109.00 no
O3 C12 H12B 109.00 no
O3 C12 H12C 109.00 no
H12A C12 H12B 110.00 no
H12A C12 H12C 110.00 no
H12B C12 H12C 110.00 no
N2 C13 H13A 111.00 no
N2 C13 H13B 110.00 no
C14 C13 H13A 111.00 no
C14 C13 H13B 110.00 no
H13A C13 H13B 109.00 no
C13 C14 H14A 104.00 no
C15 C14 H14A 104.00 no
C23 C14 H14A 105.00 no
O5 C17 H17 124.00 no
C18 C17 H17 124.00 no
C17 C18 H18 126.00 no
C19 C18 H18 127.00 no
C20 C21 H21 120.00 no
C22 C21 H21 119.00 no
C14 C23 H23A 113.00 no
C14 C23 H23B 108.00 no
C14 C23 H23C 108.00 no
H23A C23 H23B 111.00 no
H23A C23 H23C 111.00 no
H23B C23 H23C 105.00 no
O6 C24 H24A 108.00 no
O6 C24 H24B 109.00 no
C25 C24 H24A 109.00 no
C25 C24 H24B 109.00 no
H24A C24 H24B 109.00 no
C25 C26 H26 118.00 no
C27 C26 H26 119.00 no
C26 C27 H27 121.00 no
C28 C27 H27 122.00 no
C27 C28 H28 119.00 no
C29 C28 H28 119.00 no
C28 C29 H29 121.00 no
C30 C29 H29 120.00 no
C25 C30 H30 120.00 no
C29 C30 H30 120.00 no

loop_
_geom_bond_atom_site_label_1
_geom_bond_atom_site_label_2
_geom_bond_distance
_geom_bond_publ_flag
O1 C6 1.380(10) yes
O1 C10 1.436(9) yes
O2 C7 1.364(10) yes
O2 C11 1.429(12) yes
O3 C8 1.383(9) yes
O3 C12 1.443(11) yes
O4 C1 1.244(9) yes
O5 C16 1.347(11) yes
O5 C17 1.401(10) yes
O6 C20 1.370(8) yes
O6 C24 1.445(9) yes
N1 C2 1.367(10) yes
N1 C9 1.380(10) yes
N2 C1 1.345(10) yes
N2 C13 1.489(9) yes
N2 C22 1.395(10) yes
N1 H1 0.8600 no
C1 C2 1.482(11) no
C2 C3 1.378(10) no
C3 C4 1.428(12) no
C4 C5 1.424(11) no
C4 C9 1.417(10) no
C5 C6 1.355(12) no
C6 C7 1.447(10) no
C7 C8 1.390(11) no
C8 C9 1.376(11) no
C13 C14 1.525(15) no
C14 C15 1.502(11) no
C14 C23 1.405(13) no
C15 C22 1.386(12) no
C15 C16 1.371(13) no
C16 C19 1.404(10) no
C17 C18 1.341(11) no
C18 C19 1.440(11) no
C19 C20 1.389(11) no
C20 C21 1.369(12) no
C21 C22 1.399(10) no
C24 C25 1.481(12) no
C25 C30 1.373(13) no
C25 C26 1.393(13) no
C26 C27 1.366(15) no
C27 C28 1.368(18) no
C28 C29 1.382(16) no
C29 C30 1.407(14) no
C3 H3 0.9500 no
C5 H5 0.9500 no
C10 H10A 0.9500 no
C10 H10B 0.9500 no
C10 H10C 0.9500 no
C11 H11A 0.9500 no
C11 H11B 0.9500 no
C11 H11C 0.9500 no
C12 H12A 0.9500 no
C12 H12B 0.9500 no
C12 H12C 0.9500 no
C13 H13A 0.9500 no
C13 H13B 0.9600 no
C14 H14A 0.9500 no
C17 H17 0.9500 no
C18 H18 0.9500 no
C21 H21 0.9600 no
C23 H23A 0.9000 no
C23 H23B 0.9700 no
C23 H23C 0.9800 no
C24 H24A 0.9500 no
C24 H24B 0.9500 no
C26 H26 0.9500 no
C27 H27 0.9500 no
C28 H28 0.9500 no
C29 H29 0.9500 no
C30 H30 0.9500 no

loop_
_geom_contact_atom_site_label_1
_geom_contact_atom_site_label_2
_geom_contact_distance
_geom_contact_site_symmetry_2
_geom_contact_publ_flag
O1 O2 2.663(7) . no
O1 C11 2.961(10) . no
O1 C12 3.167(11) 2_746 no
O2 O1 2.663(7) . no
O2 C12 3.275(10) . no
O2 O3 2.789(8) . no
O3 N1 2.956(9) . no
O3 C28 3.318(12) 1_554 no
O3 O2 2.789(8) . no
O4 C21 2.821(10) . no
O4 N1 2.594(9) . no
O4 C10 3.395(11) 4_565 no
O4 C26 3.334(8) 4_574 no
O4 C24 3.403(10) 4_574 no
O4 C25 3.211(9) 4_574 no
O5 C23 3.324(13) . no
O6 C17 3.317(10) 2_657 no
O1 H12C 2.8900 2_746 no
O1 H11B 2.7100 . no
O2 H29 2.6800 3_777 no
O2 H12A 2.7900 . no
O3 H1 2.8000 . no
O3 H28 2.5600 1_554 no
O4 H1 2.3200 . no
O4 H24B 2.7500 4_574 no
O4 H21 2.2400 . no
O4 H10B 2.5000 4_565 no
O5 H18 2.7100 2_647 no
O5 H23C 2.6000 . no
O6 H26 2.5500 . no
O6 H17 2.4700 2_657 no
N1 O3 2.956(9) . no
N1 O4 2.594(9) . no
C1 C5 3.589(12) 4_565 no
C3 C13 3.066(13) . no
C5 C1 3.589(12) 4_564 no
C6 C12 3.473(12) 2_746 no
C10 C28 3.509(12) 1_544 no
C10 O4 3.395(11) 4_564 no
C10 C12 3.527(13) 2_746 no
C11 O1 2.961(10) . no
C12 C6 3.473(12) 2_756 no
C12 O1 3.167(11) 2_756 no
C12 O2 3.275(10) . no
C12 C10 3.527(13) 2_756 no
C13 C3 3.066(13) . no
C16 C20 3.498(12) 3_677 no
C16 C19 3.590(11) 3_677 no
C17 C21 3.442(12) 3_677 no
C17 O6 3.317(10) 2_647 no
C18 C22 3.395(12) 3_677 no
C19 C16 3.590(11) 3_677 no
C20 C16 3.498(12) 3_677 no
C20 C26 3.321(13) . no
C21 C17 3.442(12) 3_677 no
C21 O4 2.821(10) . no
C21 C25 3.338(11) . no
C22 C18 3.395(12) 3_677 no
C23 O5 3.324(13) . no
C24 O4 3.403(10) 4_575 no
C25 O4 3.211(9) 4_575 no
C25 C21 3.338(11) . no
C26 O4 3.334(8) 4_575 no
C26 C20 3.321(13) . no
C28 C10 3.509(12) 1_566 no
C28 O3 3.318(12) 1_556 no
C1 H21 2.8300 . no
C2 H13A 3.0100 . no
C2 H13B 2.9300 . no
C3 H11A 3.0000 4_565 no
C3 H13B 2.7800 . no
C3 H13A 2.8600 . no
C4 H11A 2.8900 4_565 no
C5 H10B 2.9800 . no
C5 H10A 2.5800 . no
C6 H12B 2.9900 2_746 no
C6 H11A 2.9800 . no
C7 H12A 2.8800 . no
C9 H12C 3.0900 . no
C10 H12A 3.0900 2_746 no
C10 H5 2.5500 . no
C12 H11C 2.9400 3_776 no
C13 H3 2.6100 . no
C16 H23C 2.7800 . no
C16 H13B 3.0200 4_565 no
C17 H14A 2.8600 4_565 no
C17 H13B 3.0000 4_565 no
C18 H13B 3.1000 4_565 no
C20 H26 3.0300 . no
C21 H24A 2.6000 . no
C23 H24B 2.9600 1_545 no
C23 H23B 3.0900 3_667 no
C24 H21 2.6400 . no
C24 H23A 3.0700 1_565 no
C24 H17 2.9100 2_657 no
C30 H1 2.8600 4_575 no
C30 H5 3.0200 4_565 no
C30 H10A 3.0800 4_565 no
H1 O3 2.8000 . no
H1 O4 2.3200 . no
H1 C30 2.8600 4_574 no
H3 C13 2.6100 . no
H3 H13A 2.3300 . no
H3 H13B 2.2300 . no
H5 C10 2.5500 . no
H5 H10A 2.1100 . no
H5 H10B 2.5700 . no
H5 C30 3.0200 4_564 no
H10A C5 2.5800 . no
H10A H5 2.1100 . no
H10A C30 3.0800 4_564 no
H10B C5 2.9800 . no
H10B H5 2.5700 . no
H10B O4 2.5000 4_564 no
H10C H11B 2.4300 3_766 no
H11A C6 2.9800 . no
H11A C3 3.0000 4_564 no
H11A C4 2.8900 4_564 no
H11B O1 2.7100 . no
H11B H10C 2.4300 3_766 no
H11C C12 2.9400 3_776 no
H11C H12B 2.4800 3_776 no
H12A O2 2.7900 . no
H12A C7 2.8800 . no
H12A C10 3.0900 2_756 no
H12B C6 2.9900 2_756 no
H12B H11C 2.4800 3_776 no
H12C C9 3.0900 . no
H12C O1 2.8900 2_756 no
H13A C2 3.0100 . no
H13A C3 2.8600 . no
H13A H3 2.3300 . no
H13A H23A 2.3200 . no
H13B C2 2.9300 . no
H13B C3 2.7800 . no
H13B H3 2.2300 . no
H13B C16 3.0200 4_564 no
H13B C17 3.0000 4_564 no
H13B C18 3.1000 4_564 no
H14A C17 2.8600 4_564 no
H17 O6 2.4700 2_647 no
H17 C24 2.9100 2_647 no
H17 H24B 2.4800 2_647 no
H18 O5 2.7100 2_657 no
H21 O4 2.2400 . no
H21 C1 2.8300 . no
H21 C24 2.6400 . no
H21 H24A 2.0800 . no
H23A C24 3.0700 1_545 no
H23A H13A 2.3200 . no
H23A H24B 2.4100 1_545 no
H23B C23 3.0900 3_667 no
H23B H23B 2.4600 3_667 no
H23C O5 2.6000 . no
H23C C16 2.7800 . no
H24A C21 2.6000 . no
H24A H21 2.0800 . no
H24A H30 2.3800 . no
H24B C23 2.9600 1_565 no
H24B H23A 2.4100 1_565 no
H24B H17 2.4800 2_657 no
H24B O4 2.7500 4_575 no
H26 O6 2.5500 . no
H26 C20 3.0300 . no
H28 O3 2.5600 1_556 no
H29 O2 2.6800 3_777 no
H30 H24A 2.3800 . no

loop_
_geom_hbond_atom_site_label_D
_geom_hbond_atom_site_label_H
_geom_hbond_atom_site_label_A
_geom_hbond_distance_DH
_geom_hbond_distance_HA
_geom_hbond_distance_DA
_geom_hbond_angle_DHA
_geom_hbond_site_symmetry_A
_geom_hbond_publ_flag
C10 H10B O4 0.9500 2.5000 3.395(11) 157.00 4_564 yes
C17 H17 O6 0.9500 2.4700 3.317(10) 148.00 2_647 yes
C21 H21 O4 0.9600 2.2400 2.821(10) 118.00 . yes
C23 H23C O5 0.9800 2.6000 3.324(13) 131.00 . yes
C26 H26 O6 0.9500 2.5500 2.875(12) 100.00 . yes
C28 H28 O3 0.9500 2.5600 3.318(12) 136.00 1_556 yes

loop_
_geom_torsion_atom_site_label_1
_geom_torsion_atom_site_label_2
_geom_torsion_atom_site_label_3
_geom_torsion_atom_site_label_4
_geom_torsion
_geom_torsion_publ_flag
C10 O1 C6 C5 -0.4(12) no
C10 O1 C6 C7 176.8(7) no
C11 O2 C7 C6 72.0(9) no
C11 O2 C7 C8 -111.2(8) no
C12 O3 C8 C7 -85.4(9) no
C12 O3 C8 C9 94.0(9) no
C17 O5 C16 C15 -177.4(9) no
C17 O5 C16 C19 0.1(9) no
C16 O5 C17 C18 -0.6(9) no
C24 O6 C20 C19 152.2(7) no
C24 O6 C20 C21 -28.6(11) no
C20 O6 C24 C25 -67.3(9) no
C9 N1 C2 C3 0.4(9) no
C2 N1 C9 C4 0.3(9) no
C9 N1 C2 C1 178.2(7) no
C2 N1 C9 C8 -176.0(8) no
C1 N2 C13 C14 -172.0(8) no
C22 N2 C13 C14 4.3(9) no
C22 N2 C1 C2 176.8(7) no
C13 N2 C1 O4 174.7(8) no
C13 N2 C1 C2 -7.5(12) no
C22 N2 C1 O4 -1.0(13) no
C1 N2 C22 C15 173.8(8) no
C1 N2 C22 C21 -7.2(14) no
C13 N2 C22 C15 -2.4(10) no
C13 N2 C22 C21 176.6(8) no
N2 C1 C2 N1 -172.0(7) no
N2 C1 C2 C3 5.0(15) no
O4 C1 C2 N1 5.9(11) no
O4 C1 C2 C3 -177.1(9) no
C1 C2 C3 C4 -178.0(9) no
N1 C2 C3 C4 -1.0(9) no
C2 C3 C4 C5 177.7(9) no
C2 C3 C4 C9 1.1(9) no
C3 C4 C5 C6 -175.1(9) no
C9 C4 C5 C6 1.2(12) no
C3 C4 C9 N1 -0.9(9) no
C3 C4 C9 C8 175.6(8) no
C5 C4 C9 N1 -178.2(7) no
C5 C4 C9 C8 -1.8(12) no
C4 C5 C6 C7 0.5(13) no
C4 C5 C6 O1 177.3(8) no
O1 C6 C7 O2 -2.2(11) no
O1 C6 C7 C8 -179.1(7) no
C5 C6 C7 O2 175.0(8) no
C5 C6 C7 C8 -1.8(12) no
C6 C7 C8 C9 1.3(11) no
C6 C7 C8 O3 -179.3(7) no
O2 C7 C8 O3 3.9(12) no
O2 C7 C8 C9 -175.6(7) no
C7 C8 C9 N1 176.1(8) no
C7 C8 C9 C4 0.5(12) no
O3 C8 C9 C4 -179.0(7) no
O3 C8 C9 N1 -3.4(13) no
N2 C13 C14 C15 -4.3(10) no
N2 C13 C14 C23 -139.5(9) no
C13 C14 C15 C16 -179.0(9) no
C13 C14 C15 C22 3.1(11) no
C23 C14 C15 C22 137.7(11) no
C23 C14 C15 C16 -44.4(17) no
C14 C15 C16 C19 -178.2(9) no
C14 C15 C16 O5 -0.8(17) no
C16 C15 C22 N2 -178.7(8) no
C16 C15 C22 C21 2.2(13) no
C22 C15 C16 C19 -0.4(13) no
C14 C15 C22 N2 -0.5(10) no
C22 C15 C16 O5 177.0(8) no
C14 C15 C22 C21 -179.6(8) no
O5 C16 C19 C18 0.3(9) no
O5 C16 C19 C20 -179.3(7) no
C15 C16 C19 C18 178.0(8) no
C15 C16 C19 C20 -1.5(13) no
O5 C17 C18 C19 0.8(10) no
C17 C18 C19 C20 178.8(9) no
C17 C18 C19 C16 -0.6(9) no
C16 C19 C20 O6 -179.2(7) no
C16 C19 C20 C21 1.6(12) no
C18 C19 C20 O6 1.4(14) no
C18 C19 C20 C21 -177.9(9) no
C19 C20 C21 C22 0.3(12) no
O6 C20 C21 C22 -179.0(8) no
C20 C21 C22 N2 178.9(8) no
C20 C21 C22 C15 -2.2(13) no
O6 C24 C25 C30 152.2(7) no
O6 C24 C25 C26 -33.2(10) no
C24 C25 C26 C27 -175.0(8) no
C24 C25 C30 C29 175.4(7) no
C26 C25 C30 C29 0.6(12) no
C30 C25 C26 C27 -0.3(12) no
C25 C26 C27 C28 2.0(13) no
C26 C27 C28 C29 -4.0(14) no
C27 C28 C29 C30 4.3(14) no
C28 C29 C30 C25 -2.5(13) no
